data_7157683
loop_
_publ_author_name
'Li, Peng-Hua'
'Wei, Yin'
'Shi, Min'

_publ_section_title
;
 Cu(I)-Catalyzed addition-cycloisomerization difunctionalization reaction
 of 1,3-enyne-alkylidenecyclopropanes (ACPs).
;
_journal_issue 36
_journal_name_full 'Organic &amp; biomolecular chemistry'
_journal_page_first 7127
_journal_page_last 7138
_journal_paper_doi 10.1039/d0ob01692f
_journal_volume 18
_journal_year 2020
_chemical_formula_sum 'C23 H17 Cl F3 N'
_chemical_formula_weight 399.83
_space_group_crystal_system triclinic
_space_group_IT_number 2
_space_group_name_Hall '-P 1'
_space_group_name_H-M_alt 'P -1'
_atom_sites_solution_hydrogens mixed
_audit_creation_method SHELXL-2013
_audit_update_record
;
2019-11-22 deposited with the CCDC.	2020-08-26 downloaded from the CCDC.
;
_cell_angle_alpha 83.784(4)
_cell_angle_beta 78.625(3)
_cell_angle_gamma 68.828(3)
_cell_formula_units_Z 2
_cell_length_a 8.6636(9)
_cell_length_b 8.9777(11)
_cell_length_c 13.8142(16)
_cell_measurement_reflns_used 4882
_cell_measurement_temperature 293(2)
_cell_measurement_theta_max 54.827
_cell_measurement_theta_min 5.621
_cell_volume 981.4(2)
_computing_cell_refinement 'Bruker SAINT'
_computing_data_collection 'Bruker APEX2'
_computing_data_reduction 'Bruker SAINT'
_computing_molecular_graphics 'Bruker SHELXTL'
_computing_publication_material 'Bruker SHELXTL'
_computing_structure_refinement 'SHELXL-2013 (Sheldrick, 2013)'
_computing_structure_solution 'SHELXS-97 (Sheldrick 2008)'
_diffrn_ambient_temperature 293(2)
_diffrn_measured_fraction_theta_full 0.992
_diffrn_measured_fraction_theta_max 0.992
_diffrn_measurement_device_type 'Bruker APEX-II CCD'
_diffrn_measurement_method '\f and \w scans'
_diffrn_radiation_type MoK\a
_diffrn_radiation_wavelength 0.71073
_diffrn_reflns_av_R_equivalents 0.0278
_diffrn_reflns_av_unetI/netI 0.0309
_diffrn_reflns_Laue_measured_fraction_full 0.992
_diffrn_reflns_Laue_measured_fraction_max 0.992
_diffrn_reflns_limit_h_max 10
_diffrn_reflns_limit_h_min -10
_diffrn_reflns_limit_k_max 11
_diffrn_reflns_limit_k_min -10
_diffrn_reflns_limit_l_max 17
_diffrn_reflns_limit_l_min -17
_diffrn_reflns_number 10892
_diffrn_reflns_point_group_measured_fraction_full 0.992
_diffrn_reflns_point_group_measured_fraction_max 0.992
_diffrn_reflns_theta_full 25.242
_diffrn_reflns_theta_max 26.000
_diffrn_reflns_theta_min 2.559
_exptl_absorpt_coefficient_mu 0.230
_exptl_absorpt_correction_T_max 0.7456
_exptl_absorpt_correction_T_min 0.6865
_exptl_absorpt_correction_type multi-scan
_exptl_absorpt_process_details sadabs
_exptl_crystal_colour colorless
_exptl_crystal_density_diffrn 1.353
_exptl_crystal_description prismatic
_exptl_crystal_F_000 412
_exptl_crystal_size_max 0.200
_exptl_crystal_size_mid 0.160
_exptl_crystal_size_min 0.130
_refine_diff_density_max 0.276
_refine_diff_density_min -0.234
_refine_diff_density_rms 0.034
_refine_ls_extinction_coef 0.041(11)
_refine_ls_extinction_expression Fc^*^=kFc[1+0.001xFc^2^\l^3^/sin(2\q)]^-1/4^
_refine_ls_extinction_method SHELXL
_refine_ls_goodness_of_fit_ref 1.023
_refine_ls_hydrogen_treatment mixed
_refine_ls_matrix_type full
_refine_ls_number_parameters 263
_refine_ls_number_reflns 3812
_refine_ls_number_restraints 0
_refine_ls_restrained_S_all 1.023
_refine_ls_R_factor_all 0.0645
_refine_ls_R_factor_gt 0.0484
_refine_ls_shift/su_max 0.004
_refine_ls_shift/su_mean 0.000
_refine_ls_structure_factor_coef Fsqd
_refine_ls_weighting_details 'w=1/[\s^2^(Fo^2^)+(0.0738P)^2^+0.2366P] where P=(Fo^2^+2Fc^2^)/3'
_refine_ls_weighting_scheme calc
_refine_ls_wR_factor_gt 0.1324
_refine_ls_wR_factor_ref 0.1473
_reflns_Friedel_coverage 0.000
_reflns_number_gt 2935
_reflns_number_total 3812
_reflns_threshold_expression 'I > 2\s(I)'
_cod_data_source_file d0ob01692f2.cif
_cod_data_source_block mo_d8v191033_0m
_cod_depositor_comments 'Adding full bibliography for 7157683--7157684.cif.'
_cod_database_code 7157683
_shelx_space_group_comment
; 
The symmetry employed for this shelxl refinement is uniquely defined 
by the following loop, which should always be used as a source of 
symmetry information in preference to the above space-group names. 
They are only intended as comments. 
;
_shelx_estimated_absorpt_t_min 0.955
_shelx_estimated_absorpt_t_max 0.971
_shelxl_version_number 2013-4

loop_
_space_group_symop_operation_xyz
'x, y, z'
'-x, -y, -z'

loop_
_atom_site_label
_atom_site_type_symbol
_atom_site_fract_x
_atom_site_fract_y
_atom_site_fract_z
_atom_site_U_iso_or_equiv
_atom_site_adp_type
_atom_site_occupancy
_atom_site_site_symmetry_order
_atom_site_calc_flag
_atom_site_refinement_flags_posn
_atom_site_refinement_flags_adp
_atom_site_refinement_flags_occupancy
_atom_site_disorder_assembly
_atom_site_disorder_group
Cl1 Cl -0.36618(7) 0.69847(9) 0.91870(6) 0.0972(3) Uani 1 1 d . . . . .
F1 F 0.7006(2) 0.29333(17) 0.89379(11) 0.0939(5) Uani 1 1 d . . . . .
F2 F 0.9342(2) 0.1525(3) 0.93745(14) 0.1225(7) Uani 1 1 d . . . . .
F3 F 0.7372(2) 0.0592(2) 0.95496(12) 0.1097(6) Uani 1 1 d . . . . .
N1 N 1.0092(2) 0.2504(3) 0.55963(15) 0.0769(6) Uani 1 1 d . . . . .
C1 C 0.5944(2) 0.4963(2) 0.61448(13) 0.0467(4) Uani 1 1 d . . . . .
C2 C 0.6593(3) 0.5993(3) 0.54781(15) 0.0587(5) Uani 1 1 d . . . . .
H2 H 0.7718 0.5630 0.5183 0.070 Uiso 1 1 calc R U . . .
C3 C 0.5591(3) 0.7505(3) 0.52654(17) 0.0690(6) Uani 1 1 d . . . . .
H3 H 0.6036 0.8168 0.4827 0.083 Uiso 1 1 calc R U . . .
C4 C 0.3900(3) 0.8070(3) 0.57007(17) 0.0690(6) Uani 1 1 d . . . . .
H4 H 0.3224 0.9105 0.5546 0.083 Uiso 1 1 calc R U . . .
C5 C 0.3230(3) 0.7116(2) 0.63513(16) 0.0589(5) Uani 1 1 d . . . . .
H5 H 0.2103 0.7509 0.6639 0.071 Uiso 1 1 calc R U . . .
C6 C 0.4237(2) 0.5533(2) 0.65925(13) 0.0462(4) Uani 1 1 d . . . . .
C7 C 0.3574(2) 0.4495(2) 0.72577(13) 0.0449(4) Uani 1 1 d . . . . .
C8 C 0.4576(2) 0.2943(2) 0.74643(13) 0.0449(4) Uani 1 1 d . . . . .
C9 C 0.6325(2) 0.2379(2) 0.70636(13) 0.0456(4) Uani 1 1 d . . . . .
C10 C 0.6959(2) 0.3376(2) 0.64022(13) 0.0462(4) Uani 1 1 d . . . . .
C11 C 0.8709(2) 0.2860(2) 0.59537(14) 0.0558(5) Uani 1 1 d . . . . .
C12 C 0.3805(2) 0.1880(2) 0.81195(16) 0.0599(5) Uani 1 1 d . . . . .
H12 H 0.3603 0.2031 0.8795 0.072 Uiso 1 1 calc R U . . .
C13 C 0.3393(5) 0.0784(4) 0.7851(3) 0.1091(12) Uani 1 1 d . . . . .
C14 C 0.7445(2) 0.0728(2) 0.73882(15) 0.0549(5) Uani 1 1 d . . . . .
H14 H 0.6712 0.0279 0.7864 0.066 Uiso 1 1 calc R U . . .
C15 C 0.8197(3) -0.0419(3) 0.65397(19) 0.0768(7) Uani 1 1 d . . . . .
H15A H 0.7311 -0.0489 0.6246 0.115 Uiso 1 1 calc R U . . .
H15B H 0.8824 -0.1458 0.6788 0.115 Uiso 1 1 calc R U . . .
H15C H 0.8931 -0.0029 0.6051 0.115 Uiso 1 1 calc R U . . .
C16 C 0.8793(3) 0.0794(3) 0.79409(17) 0.0682(6) Uani 1 1 d . . . . .
H16A H 0.9593 -0.0280 0.8008 0.082 Uiso 1 1 calc R U . . .
H16B H 0.9395 0.1437 0.7545 0.082 Uiso 1 1 calc R U . . .
C17 C 0.8122(3) 0.1462(3) 0.89358(17) 0.0705(6) Uani 1 1 d . . . . .
C18 C 0.1770(2) 0.5113(2) 0.77418(13) 0.0459(4) Uani 1 1 d . . . . .
C19 C 0.1298(2) 0.5893(3) 0.86168(15) 0.0595(5) Uani 1 1 d . . . . .
H19 H 0.2110 0.6037 0.8909 0.071 Uiso 1 1 calc R U . . .
C20 C -0.0377(3) 0.6468(3) 0.90677(16) 0.0653(6) Uani 1 1 d . . . . .
H20 H -0.0684 0.6989 0.9659 0.078 Uiso 1 1 calc R U . . .
C21 C -0.1564(2) 0.6260(2) 0.86331(16) 0.0590(5) Uani 1 1 d . . . . .
C22 C -0.1132(2) 0.5504(3) 0.77632(17) 0.0642(5) Uani 1 1 d . . . . .
H22 H -0.1953 0.5377 0.7470 0.077 Uiso 1 1 calc R U . . .
C23 C 0.0535(2) 0.4927(3) 0.73206(15) 0.0591(5) Uani 1 1 d . . . . .
H23 H 0.0830 0.4405 0.6730 0.071 Uiso 1 1 calc R U . . .
H13A H 0.287(3) 0.010(3) 0.8268(19) 0.085(7) Uiso 1 1 d . . . . .
H13B H 0.372(6) 0.054(6) 0.713(4) 0.21(2) Uiso 1 1 d . . . . .

loop_
_atom_site_aniso_label
_atom_site_aniso_U_11
_atom_site_aniso_U_22
_atom_site_aniso_U_33
_atom_site_aniso_U_23
_atom_site_aniso_U_13
_atom_site_aniso_U_12
Cl1 0.0479(3) 0.1142(6) 0.1118(6) -0.0339(4) 0.0134(3) -0.0130(3)
F1 0.1106(12) 0.0795(10) 0.0823(10) -0.0189(8) -0.0265(9) -0.0125(8)
F2 0.1095(13) 0.1668(18) 0.1060(13) -0.0086(12) -0.0541(11) -0.0461(12)
F3 0.1324(15) 0.1205(13) 0.0724(10) 0.0078(9) 0.0007(9) -0.0523(11)
N1 0.0526(10) 0.0942(14) 0.0801(13) -0.0219(11) 0.0125(9) -0.0284(10)
C1 0.0516(10) 0.0533(10) 0.0414(9) -0.0051(8) -0.0079(8) -0.0248(8)
C2 0.0675(12) 0.0664(13) 0.0507(11) -0.0011(9) -0.0043(9) -0.0368(10)
C3 0.0955(17) 0.0657(14) 0.0589(13) 0.0100(10) -0.0131(12) -0.0471(13)
C4 0.0878(16) 0.0502(12) 0.0719(14) 0.0091(10) -0.0226(12) -0.0261(11)
C5 0.0622(12) 0.0512(11) 0.0621(12) 0.0009(9) -0.0138(10) -0.0177(9)
C6 0.0513(10) 0.0463(10) 0.0443(9) -0.0025(7) -0.0101(8) -0.0197(8)
C7 0.0419(9) 0.0494(10) 0.0429(9) -0.0054(7) -0.0072(7) -0.0145(7)
C8 0.0433(9) 0.0478(10) 0.0423(9) -0.0036(7) -0.0051(7) -0.0151(7)
C9 0.0433(9) 0.0481(10) 0.0440(9) -0.0057(8) -0.0060(7) -0.0140(7)
C10 0.0418(9) 0.0547(10) 0.0434(9) -0.0079(8) -0.0035(7) -0.0188(8)
C11 0.0522(11) 0.0648(12) 0.0523(11) -0.0111(9) -0.0004(9) -0.0247(9)
C12 0.0545(11) 0.0561(11) 0.0587(12) 0.0049(9) 0.0014(9) -0.0147(9)
C13 0.140(3) 0.126(3) 0.101(2) 0.020(2) -0.021(2) -0.101(3)
C14 0.0477(10) 0.0510(11) 0.0576(11) -0.0023(9) -0.0051(8) -0.0093(8)
C15 0.0824(16) 0.0533(12) 0.0843(16) -0.0128(11) -0.0142(13) -0.0084(11)
C16 0.0519(11) 0.0728(14) 0.0694(14) 0.0039(11) -0.0150(10) -0.0089(10)
C17 0.0703(14) 0.0795(16) 0.0624(14) 0.0051(12) -0.0224(11) -0.0234(12)
C18 0.0424(9) 0.0449(9) 0.0467(10) -0.0012(8) -0.0055(7) -0.0120(7)
C19 0.0517(11) 0.0686(13) 0.0574(12) -0.0130(10) -0.0104(9) -0.0166(9)
C20 0.0588(12) 0.0727(14) 0.0550(12) -0.0192(10) 0.0003(9) -0.0124(10)
C21 0.0429(10) 0.0566(11) 0.0671(13) -0.0071(10) 0.0008(9) -0.0091(8)
C22 0.0468(10) 0.0760(14) 0.0716(14) -0.0123(11) -0.0104(9) -0.0209(10)
C23 0.0495(10) 0.0706(13) 0.0575(12) -0.0192(10) -0.0048(9) -0.0187(9)

loop_
_atom_type_symbol
_atom_type_description
_atom_type_scat_dispersion_real
_atom_type_scat_dispersion_imag
_atom_type_scat_source
C C 0.0033 0.0016 'International Tables Vol C Tables 4.2.6.8 and 6.1.1.4'
H H 0.0000 0.0000 'International Tables Vol C Tables 4.2.6.8 and 6.1.1.4'
Cl Cl 0.1484 0.1585 'International Tables Vol C Tables 4.2.6.8 and 6.1.1.4'
F F 0.0171 0.0103 'International Tables Vol C Tables 4.2.6.8 and 6.1.1.4'
N N 0.0061 0.0033 'International Tables Vol C Tables 4.2.6.8 and 6.1.1.4'

loop_
_geom_angle_atom_site_label_1
_geom_angle_atom_site_label_2
_geom_angle_atom_site_label_3
_geom_angle
_geom_angle_site_symmetry_1
_geom_angle_site_symmetry_3
_geom_angle_publ_flag
C6 C1 C2 119.05(17) . . ?
C6 C1 C10 118.37(15) . . ?
C2 C1 C10 122.56(17) . . ?
C3 C2 C1 120.8(2) . . ?
C3 C2 H2 119.6 . . ?
C1 C2 H2 119.6 . . ?
C2 C3 C4 120.43(19) . . ?
C2 C3 H3 119.8 . . ?
C4 C3 H3 119.8 . . ?
C5 C4 C3 120.5(2) . . ?
C5 C4 H4 119.7 . . ?
C3 C4 H4 119.7 . . ?
C4 C5 C6 120.6(2) . . ?
C4 C5 H5 119.7 . . ?
C6 C5 H5 119.7 . . ?
C1 C6 C5 118.60(17) . . ?
C1 C6 C7 119.24(16) . . ?
C5 C6 C7 122.15(17) . . ?
C8 C7 C6 120.97(16) . . ?
C8 C7 C18 120.01(16) . . ?
C6 C7 C18 119.01(15) . . ?
C7 C8 C9 120.47(16) . . ?
C7 C8 C12 118.96(16) . . ?
C9 C8 C12 120.57(16) . . ?
C10 C9 C8 118.33(16) . . ?
C10 C9 C14 122.01(16) . . ?
C8 C9 C14 119.64(16) . . ?
C9 C10 C1 122.42(16) . . ?
C9 C10 C11 120.98(17) . . ?
C1 C10 C11 116.59(16) . . ?
N1 C11 C10 177.7(2) . . ?
C13 C12 C8 126.7(2) . . ?
C13 C12 H12 116.7 . . ?
C8 C12 H12 116.7 . . ?
C12 C13 H13A 127.3(15) . . ?
C12 C13 H13B 117(3) . . ?
H13A C13 H13B 116(3) . . ?
C9 C14 C15 112.56(16) . . ?
C9 C14 C16 112.91(16) . . ?
C15 C14 C16 112.00(17) . . ?
C9 C14 H14 106.3 . . ?
C15 C14 H14 106.3 . . ?
C16 C14 H14 106.3 . . ?
C14 C15 H15A 109.5 . . ?
C14 C15 H15B 109.5 . . ?
H15A C15 H15B 109.5 . . ?
C14 C15 H15C 109.5 . . ?
H15A C15 H15C 109.5 . . ?
H15B C15 H15C 109.5 . . ?
C17 C16 C14 114.22(18) . . ?
C17 C16 H16A 108.7 . . ?
C14 C16 H16A 108.7 . . ?
C17 C16 H16B 108.7 . . ?
C14 C16 H16B 108.7 . . ?
H16A C16 H16B 107.6 . . ?
F1 C17 F3 105.8(2) . . ?
F1 C17 F2 106.0(2) . . ?
F3 C17 F2 105.54(19) . . ?
F1 C17 C16 114.21(19) . . ?
F3 C17 C16 112.9(2) . . ?
F2 C17 C16 111.7(2) . . ?
C19 C18 C23 118.32(17) . . ?
C19 C18 C7 120.76(16) . . ?
C23 C18 C7 120.91(16) . . ?
C18 C19 C20 120.88(18) . . ?
C18 C19 H19 119.6 . . ?
C20 C19 H19 119.6 . . ?
C21 C20 C19 119.28(19) . . ?
C21 C20 H20 120.4 . . ?
C19 C20 H20 120.4 . . ?
C22 C21 C20 120.98(19) . . ?
C22 C21 Cl1 119.38(16) . . ?
C20 C21 Cl1 119.63(16) . . ?
C21 C22 C23 119.53(19) . . ?
C21 C22 H22 120.2 . . ?
C23 C22 H22 120.2 . . ?
C22 C23 C18 121.00(18) . . ?
C22 C23 H23 119.5 . . ?
C18 C23 H23 119.5 . . ?

loop_
_geom_bond_atom_site_label_1
_geom_bond_atom_site_label_2
_geom_bond_distance
_geom_bond_site_symmetry_2
_geom_bond_publ_flag
Cl1 C21 1.7369(19) . ?
F1 C17 1.326(3) . ?
F2 C17 1.338(3) . ?
F3 C17 1.325(3) . ?
N1 C11 1.143(2) . ?
C1 C6 1.412(3) . ?
C1 C2 1.416(3) . ?
C1 C10 1.428(3) . ?
C2 C3 1.359(3) . ?
C2 H2 0.9300 . ?
C3 C4 1.396(3) . ?
C3 H3 0.9300 . ?
C4 C5 1.366(3) . ?
C4 H4 0.9300 . ?
C5 C6 1.418(3) . ?
C5 H5 0.9300 . ?
C6 C7 1.427(2) . ?
C7 C8 1.384(2) . ?
C7 C18 1.497(2) . ?
C8 C9 1.426(2) . ?
C8 C12 1.487(3) . ?
C9 C10 1.385(2) . ?
C9 C14 1.526(2) . ?
C10 C11 1.442(2) . ?
C12 C13 1.272(4) . ?
C12 H12 0.9300 . ?
C13 H13A 0.97(3) . ?
C13 H13B 1.00(5) . ?
C14 C15 1.527(3) . ?
C14 C16 1.537(3) . ?
C14 H14 0.9800 . ?
C15 H15A 0.9600 . ?
C15 H15B 0.9600 . ?
C15 H15C 0.9600 . ?
C16 C17 1.482(3) . ?
C16 H16A 0.9700 . ?
C16 H16B 0.9700 . ?
C18 C19 1.379(3) . ?
C18 C23 1.381(3) . ?
C19 C20 1.389(3) . ?
C19 H19 0.9300 . ?
C20 C21 1.364(3) . ?
C20 H20 0.9300 . ?
C21 C22 1.364(3) . ?
C22 C23 1.381(3) . ?
C22 H22 0.9300 . ?
C23 H23 0.9300 . ?

loop_
_geom_torsion_atom_site_label_1
_geom_torsion_atom_site_label_2
_geom_torsion_atom_site_label_3
_geom_torsion_atom_site_label_4
_geom_torsion
_geom_torsion_site_symmetry_1
_geom_torsion_site_symmetry_2
_geom_torsion_site_symmetry_3
_geom_torsion_site_symmetry_4
_geom_torsion_publ_flag
C6 C1 C2 C3 -0.3(3) . . . . ?
C10 C1 C2 C3 -178.87(18) . . . . ?
C1 C2 C3 C4 -0.1(3) . . . . ?
C2 C3 C4 C5 0.4(3) . . . . ?
C3 C4 C5 C6 -0.3(3) . . . . ?
C2 C1 C6 C5 0.4(3) . . . . ?
C10 C1 C6 C5 179.03(16) . . . . ?
C2 C1 C6 C7 179.43(16) . . . . ?
C10 C1 C6 C7 -2.0(2) . . . . ?
C4 C5 C6 C1 -0.1(3) . . . . ?
C4 C5 C6 C7 -179.06(18) . . . . ?
C1 C6 C7 C8 -0.3(3) . . . . ?
C5 C6 C7 C8 178.63(17) . . . . ?
C1 C6 C7 C18 179.10(15) . . . . ?
C5 C6 C7 C18 -2.0(3) . . . . ?
C6 C7 C8 C9 4.0(3) . . . . ?
C18 C7 C8 C9 -175.43(15) . . . . ?
C6 C7 C8 C12 -176.68(16) . . . . ?
C18 C7 C8 C12 3.9(3) . . . . ?
C7 C8 C9 C10 -5.2(3) . . . . ?
C12 C8 C9 C10 175.47(17) . . . . ?
C7 C8 C9 C14 173.40(16) . . . . ?
C12 C8 C9 C14 -5.9(3) . . . . ?
C8 C9 C10 C1 2.9(3) . . . . ?
C14 C9 C10 C1 -175.69(16) . . . . ?
C8 C9 C10 C11 -178.54(16) . . . . ?
C14 C9 C10 C11 2.9(3) . . . . ?
C6 C1 C10 C9 0.7(3) . . . . ?
C2 C1 C10 C9 179.20(17) . . . . ?
C6 C1 C10 C11 -177.97(15) . . . . ?
C2 C1 C10 C11 0.6(3) . . . . ?
C7 C8 C12 C13 102.1(3) . . . . ?
C9 C8 C12 C13 -78.6(3) . . . . ?
C10 C9 C14 C15 -65.4(2) . . . . ?
C8 C9 C14 C15 116.0(2) . . . . ?
C10 C9 C14 C16 62.6(2) . . . . ?
C8 C9 C14 C16 -115.98(19) . . . . ?
C9 C14 C16 C17 69.8(2) . . . . ?
C15 C14 C16 C17 -161.9(2) . . . . ?
C14 C16 C17 F1 -58.3(3) . . . . ?
C14 C16 C17 F3 62.6(3) . . . . ?
C14 C16 C17 F2 -178.62(19) . . . . ?
C8 C7 C18 C19 92.0(2) . . . . ?
C6 C7 C18 C19 -87.4(2) . . . . ?
C8 C7 C18 C23 -88.5(2) . . . . ?
C6 C7 C18 C23 92.1(2) . . . . ?
C23 C18 C19 C20 0.5(3) . . . . ?
C7 C18 C19 C20 179.99(18) . . . . ?
C18 C19 C20 C21 -0.3(3) . . . . ?
C19 C20 C21 C22 -0.3(3) . . . . ?
C19 C20 C21 Cl1 -179.60(17) . . . . ?
C20 C21 C22 C23 0.6(3) . . . . ?
Cl1 C21 C22 C23 179.96(17) . . . . ?
C21 C22 C23 C18 -0.4(3) . . . . ?
C19 C18 C23 C22 -0.1(3) . . . . ?
C7 C18 C23 C22 -179.63(18) . . . . ?
